data_2230322
loop_
_publ_author_name
'Yang, Juan'
'Dai, Jun'

_publ_section_title
;
 Tetrakis(\m-4-<i>tert</i>-butylbenzoato)-\k^4^<i>O</i>:<i>O</i>';\k^3^<i>O</i>,<i>O</i>':<i>O</i>';\k^3^<i>O</i>:<i>O</i>,<i>O</i>'-bis[aqua(4-<i>tert</i>-butylbenzoato-\k^2^<i>O</i>,<i>O</i>')(4-<i>tert</i>-butylbenzoic
 acid-\k<i>O</i>)neodymium(III)]
;
_journal_coeditor_code GK2367
_journal_issue 6
_journal_name_full 'Acta Crystallographica Section E'
_journal_page_first m666
_journal_page_last m667
_journal_paper_doi 10.1107/S1600536811015194
_journal_volume 67
_journal_year 2011
_chemical_formula_iupac '[Nd2 (C11 H13 O2)6 (C11 H14 O2)2 (H2 O)2]'
_chemical_formula_moiety 'C88 H110 Nd2 O18'
_chemical_formula_sum 'C88 H110 Nd2 O18'
_chemical_formula_weight 1744.24
_chemical_name_systematic
;
Tetrakis(\m-4-<i>tert</i>-butylbenzoato)-\k^4^<i>O</i>:<i>O</i>';
\k^3^<i>O</i>,<i>O</i>':<i>O</i>';\k^3^<i>O</i>:<i>O</i>,<i>O</i>'-
bis[aqua(4-<i>tert</i>-butylbenzoato-\k^2^<i>O</i>,<i>O</i>')(4-<i>tert</i>-
butylbenzoic acid-\k<i>O</i>)neodymium(III)]
;
_space_group_IT_number 14
_symmetry_cell_setting monoclinic
_symmetry_space_group_name_Hall '-P 2ybc'
_symmetry_space_group_name_H-M 'P 1 21/c 1'
_atom_sites_solution_hydrogens geom
_atom_sites_solution_primary direct
_atom_sites_solution_secondary difmap
_cell_angle_alpha 90.00
_cell_angle_beta 107.3030(10)
_cell_angle_gamma 90.00
_cell_formula_units_Z 4
_cell_length_a 35.261(2)
_cell_length_b 9.3563(6)
_cell_length_c 27.9406(18)
_cell_measurement_reflns_used 7572
_cell_measurement_temperature 296(2)
_cell_measurement_theta_max 22.72
_cell_measurement_theta_min 2.31
_cell_volume 8800.8(9)
_computing_cell_refinement 'SAINT (Bruker, 2007)'
_computing_data_collection 'APEX2 (Bruker, 2007)'
_computing_data_reduction 'SAINT (Bruker, 2007)'
_computing_molecular_graphics 'SHELXTL (Sheldrick, 2008)'
_computing_publication_material 'SHELXTL (Sheldrick, 2008)'
_computing_structure_refinement 'SHELXL97 (Sheldrick, 2008)'
_computing_structure_solution 'SHELXS97 (Sheldrick, 2008)'
_diffrn_ambient_temperature 296(2)
_diffrn_measured_fraction_theta_full 0.999
_diffrn_measured_fraction_theta_max 0.999
_diffrn_measurement_device_type 'Bruker APEXII CCD area-detector'
_diffrn_measurement_method 'phi and omega scans'
_diffrn_radiation_monochromator graphite
_diffrn_radiation_source 'fine-focus sealed tube'
_diffrn_radiation_type MoK\a
_diffrn_radiation_wavelength 0.71073
_diffrn_reflns_av_R_equivalents 0.0612
_diffrn_reflns_av_sigmaI/netI 0.0746
_diffrn_reflns_limit_h_max 43
_diffrn_reflns_limit_h_min -43
_diffrn_reflns_limit_k_max 7
_diffrn_reflns_limit_k_min -11
_diffrn_reflns_limit_l_max 33
_diffrn_reflns_limit_l_min -34
_diffrn_reflns_number 48730
_diffrn_reflns_theta_full 26.05
_diffrn_reflns_theta_max 26.05
_diffrn_reflns_theta_min 1.47
_diffrn_standards_decay_% 0
_exptl_absorpt_coefficient_mu 1.230
_exptl_absorpt_correction_T_max 0.941
_exptl_absorpt_correction_T_min 0.748
_exptl_absorpt_correction_type multi-scan
_exptl_absorpt_process_details '(SADABS; Bruker, 2007)'
_exptl_crystal_colour purple
_exptl_crystal_density_diffrn 1.316
_exptl_crystal_density_method 'not measured'
_exptl_crystal_description prism
_exptl_crystal_F_000 3608
_exptl_crystal_size_max 0.25
_exptl_crystal_size_mid 0.15
_exptl_crystal_size_min 0.05
_refine_diff_density_max 2.987
_refine_diff_density_min -1.065
_refine_ls_goodness_of_fit_ref 1.061
_refine_ls_hydrogen_treatment mixed
_refine_ls_matrix_type full
_refine_ls_number_parameters 1091
_refine_ls_number_reflns 17410
_refine_ls_number_restraints 1340
_refine_ls_restrained_S_all 1.097
_refine_ls_R_factor_all 0.0883
_refine_ls_R_factor_gt 0.0607
_refine_ls_shift/su_max 0.001
_refine_ls_shift/su_mean 0.000
_refine_ls_structure_factor_coef Fsqd
_refine_ls_weighting_details 'calc w=1/[\s^2^(Fo^2^)+(0.0550P)^2^+26.0000P] where P=(Fo^2^+2Fc^2^)/3'
_refine_ls_weighting_scheme calc
_refine_ls_wR_factor_gt 0.1354
_refine_ls_wR_factor_ref 0.1495
_reflns_number_gt 12690
_reflns_number_total 17410
_reflns_threshold_expression I>2sigma(I)
_cod_data_source_file gk2367.cif
_cod_data_source_block I
_cod_original_cell_volume 8800.8(10)
_cod_original_sg_symbol_H-M 'P 21/c'
_cod_database_code 2230322
_cod_database_fobs_code 2230322

loop_
_symmetry_equiv_pos_as_xyz
'x, y, z'
'-x, y+1/2, -z+1/2'
'-x, -y, -z'
'x, -y-1/2, z-1/2'

loop_
_atom_site_type_symbol
_atom_site_label
_atom_site_fract_x
_atom_site_fract_y
_atom_site_fract_z
_atom_site_U_iso_or_equiv
_atom_site_adp_type
_atom_site_calc_flag
_atom_site_refinement_flags
_atom_site_occupancy
_atom_site_disorder_assembly
_atom_site_disorder_group
Nd Nd1 0.219995(10) 0.29547(3) 0.367934(12) 0.02734(10) Uani d . 1 . .
Nd Nd2 0.279016(10) 0.67394(3) 0.394574(12) 0.02793(10) Uani d . 1 . .
O O1 0.20676(13) 0.5449(4) 0.34956(16) 0.0365(10) Uani d . 1 . .
O O2 0.21436(13) 0.7758(4) 0.34609(17) 0.0389(11) Uani d . 1 . .
O O3 0.28392(13) 0.1930(4) 0.41530(17) 0.0388(11) Uani d . 1 . .
O O4 0.29378(13) 0.4234(4) 0.41380(17) 0.0385(11) Uani d . 1 . .
O O5 0.21695(14) 0.4040(5) 0.44441(16) 0.0430(12) Uani d . 1 . .
O O6 0.24304(13) 0.6229(5) 0.45133(16) 0.0398(11) Uani d . 1 . .
O O7 0.25571(14) 0.3457(5) 0.30995(16) 0.0398(11) Uani d . 1 . .
O O8 0.28176(15) 0.5667(5) 0.31933(17) 0.0481(12) Uani d . 1 . .
O O9 0.15420(13) 0.1858(5) 0.36625(17) 0.0434(12) Uani d . 1 . .
O O10 0.20547(13) 0.0869(5) 0.42019(16) 0.0369(10) Uani d . 1 . .
O O11 0.17127(14) 0.3027(5) 0.28033(17) 0.0445(12) Uani d . 1 . .
O O12 0.11414(17) 0.1913(7) 0.2726(2) 0.0635(16) Uani d D 1 . .
H H12 0.123(3) 0.177(11) 0.3027(11) 0.095 Uiso d D 1 . .
O O13 0.29331(12) 0.8822(5) 0.34240(16) 0.0371(10) Uani d . 1 . .
O O14 0.34480(13) 0.7799(5) 0.39364(17) 0.0437(11) Uani d . 1 . .
O O15 0.32861(15) 0.6716(5) 0.48188(17) 0.0475(12) Uani d . 1 . .
O O16 0.38704(17) 0.7661(7) 0.4863(2) 0.0660(16) Uani d D 1 . .
H H16 0.379(3) 0.763(12) 0.4558(8) 0.099 Uiso d D 1 . .
O O17 0.22459(13) 0.0619(4) 0.32520(15) 0.0378(10) Uani d . 1 . .
H H17A 0.2489 0.0417 0.3294 0.057 Uiso d R 1 . .
H H17 0.2171 -0.0233 0.3279 0.057 Uiso d R 1 . .
O O18 0.27352(13) 0.9085(4) 0.43754(16) 0.0378(10) Uani d . 1 . .
H H18A 0.2818 0.9809 0.4253 0.057 Uiso d R 1 . .
H H18B 0.2487 0.9195 0.4322 0.057 Uiso d R 1 . .
C C1 0.19241(19) 0.6669(6) 0.3350(2) 0.0320(14) Uani d . 1 . .
C C2 0.15077(19) 0.6812(7) 0.3044(2) 0.0350(15) Uani d . 1 . .
C C3 0.1377(2) 0.8033(8) 0.2768(3) 0.0497(19) Uani d . 1 . .
H H3A 0.1548 0.8808 0.2802 0.060 Uiso calc R 1 . .
C C4 0.1001(2) 0.8130(9) 0.2445(3) 0.064(2) Uani d . 1 . .
H H4A 0.0923 0.8966 0.2263 0.076 Uiso calc R 1 . .
C C5 0.0734(2) 0.6998(10) 0.2384(4) 0.066(2) Uani d U 1 A .
C C6 0.0862(2) 0.5805(9) 0.2684(4) 0.067(3) Uani d . 1 . .
H H6A 0.0687 0.5047 0.2666 0.080 Uiso calc R 1 . .
C C7 0.1237(2) 0.5720(8) 0.3006(3) 0.0472(18) Uani d . 1 . .
H H7A 0.1312 0.4908 0.3204 0.057 Uiso calc R 1 . .
C C8 0.0321(3) 0.7079(12) 0.1994(4) 0.101(3) Uani d DU 1 . .
C C9 0.0231(8) 0.849(2) 0.1732(10) 0.114(5) Uani d PDU 0.50 A 1
H H9A -0.0051 0.8608 0.1596 0.171 Uiso calc PR 0.50 A 1
H H9B 0.0351 0.8531 0.1465 0.171 Uiso calc PR 0.50 A 1
H H9C 0.0337 0.9250 0.1966 0.171 Uiso calc PR 0.50 A 1
C C10 0.0013(6) 0.699(3) 0.2289(8) 0.107(5) Uani d PDU 0.50 A 1
H H10A -0.0247 0.7195 0.2067 0.161 Uiso calc PR 0.50 A 1
H H10B 0.0079 0.7679 0.2556 0.161 Uiso calc PR 0.50 A 1
H H10C 0.0016 0.6050 0.2426 0.161 Uiso calc PR 0.50 A 1
C C11 0.0267(7) 0.582(2) 0.1635(8) 0.104(5) Uani d PDU 0.50 A 1
H H11A 0.0001 0.5822 0.1410 0.156 Uiso calc PR 0.50 A 1
H H11B 0.0312 0.4940 0.1822 0.156 Uiso calc PR 0.50 A 1
H H11C 0.0453 0.5890 0.1445 0.156 Uiso calc PR 0.50 A 1
C C9B 0.0089(7) 0.826(2) 0.2140(10) 0.110(5) Uani d PDU 0.50 A 2
H H9BA -0.0165 0.8342 0.1892 0.164 Uiso calc PR 0.50 A 2
H H9BB 0.0231 0.9139 0.2164 0.164 Uiso calc PR 0.50 A 2
H H9BC 0.0051 0.8037 0.2459 0.164 Uiso calc PR 0.50 A 2
C C10B 0.0120(7) 0.564(2) 0.1906(10) 0.112(5) Uani d PDU 0.50 A 2
H H10D 0.0086 0.5298 0.2214 0.168 Uiso calc PR 0.50 A 2
H H10E 0.0280 0.4983 0.1789 0.168 Uiso calc PR 0.50 A 2
H H10F -0.0135 0.5735 0.1660 0.168 Uiso calc PR 0.50 A 2
C C11B 0.0364(7) 0.761(3) 0.1490(7) 0.108(5) Uani d PDU 0.50 A 2
H H11D 0.0107 0.7658 0.1246 0.163 Uiso calc PR 0.50 A 2
H H11E 0.0529 0.6956 0.1375 0.163 Uiso calc PR 0.50 A 2
H H11F 0.0484 0.8540 0.1533 0.163 Uiso calc PR 0.50 A 2
C C12 0.30664(18) 0.2991(7) 0.4274(2) 0.0328(14) Uani d . 1 . .
C C13 0.34812(19) 0.2773(7) 0.4587(2) 0.0380(15) Uani d . 1 . .
C C14 0.3759(2) 0.3856(8) 0.4652(4) 0.067(3) Uani d . 1 . .
H H14A 0.3692 0.4717 0.4482 0.080 Uiso calc R 1 . .
C C15 0.4132(3) 0.3653(10) 0.4967(5) 0.107(5) Uani d . 1 . .
H H15A 0.4313 0.4401 0.5011 0.128 Uiso calc R 1 . .
C C16 0.4257(3) 0.2382(13) 0.5227(5) 0.103(3) Uani d DU 1 B .
C C17 0.3978(2) 0.1298(9) 0.5131(3) 0.064(2) Uani d . 1 . .
H H17B 0.4048 0.0414 0.5283 0.077 Uiso calc R 1 . .
C C18 0.3602(2) 0.1483(8) 0.4819(3) 0.0487(19) Uani d . 1 . .
H H18C 0.3424 0.0724 0.4763 0.058 Uiso calc R 1 . .
C C19 0.4673(3) 0.2190(13) 0.5612(5) 0.112(3) Uani d DU 1 . .
C C20 0.4962(7) 0.237(3) 0.5308(10) 0.121(4) Uani d PDU 0.50 B 1
H H20A 0.4920 0.1622 0.5062 0.181 Uiso calc PR 0.50 B 1
H H20B 0.5229 0.2313 0.5527 0.181 Uiso calc PR 0.50 B 1
H H20C 0.4921 0.3280 0.5144 0.181 Uiso calc PR 0.50 B 1
C C21 0.4707(9) 0.336(3) 0.6005(9) 0.124(5) Uani d PDU 0.50 B 1
H H21A 0.4657 0.4276 0.5842 0.186 Uiso calc PR 0.50 B 1
H H21B 0.4970 0.3354 0.6237 0.186 Uiso calc PR 0.50 B 1
H H21C 0.4517 0.3192 0.6182 0.186 Uiso calc PR 0.50 B 1
C C22 0.4723(7) 0.080(2) 0.5918(9) 0.110(5) Uani d PDU 0.50 B 1
H H22A 0.4661 0.0001 0.5694 0.164 Uiso calc PR 0.50 B 1
H H22B 0.4546 0.0816 0.6121 0.164 Uiso calc PR 0.50 B 1
H H22C 0.4992 0.0728 0.6129 0.164 Uiso calc PR 0.50 B 1
C C20B 0.4822(7) 0.071(2) 0.5552(11) 0.125(5) Uani d PDU 0.50 B 2
H H20D 0.5098 0.0641 0.5739 0.188 Uiso calc PR 0.50 B 2
H H20E 0.4790 0.0530 0.5204 0.188 Uiso calc PR 0.50 B 2
H H20F 0.4673 0.0019 0.5676 0.188 Uiso calc PR 0.50 B 2
C C21B 0.4660(9) 0.265(3) 0.6124(7) 0.123(5) Uani d PDU 0.50 B 2
H H21D 0.4924 0.2651 0.6353 0.184 Uiso calc PR 0.50 B 2
H H21E 0.4497 0.1998 0.6242 0.184 Uiso calc PR 0.50 B 2
H H21F 0.4550 0.3595 0.6104 0.184 Uiso calc PR 0.50 B 2
C C22B 0.4977(7) 0.312(3) 0.5457(10) 0.119(5) Uani d PDU 0.50 B 2
H H22D 0.5241 0.2800 0.5630 0.178 Uiso calc PR 0.50 B 2
H H22E 0.4947 0.4099 0.5542 0.178 Uiso calc PR 0.50 B 2
H H22F 0.4932 0.3039 0.5102 0.178 Uiso calc PR 0.50 B 2
C C23 0.22736(19) 0.5196(7) 0.4677(2) 0.0364(15) Uani d . 1 . .
C C24 0.22088(19) 0.5389(7) 0.5173(2) 0.0342(14) Uani d . 1 . .
C C25 0.2371(2) 0.6567(8) 0.5466(3) 0.0478(18) Uani d . 1 . .
H H25A 0.2516 0.7231 0.5345 0.057 Uiso calc R 1 . .
C C26 0.2320(3) 0.6767(8) 0.5926(3) 0.062(2) Uani d . 1 . .
H H26A 0.2437 0.7550 0.6118 0.074 Uiso calc R 1 . .
C C27 0.2094(3) 0.5809(8) 0.6113(3) 0.056(2) Uani d . 1 . .
C C28 0.1930(2) 0.4656(8) 0.5818(3) 0.052(2) Uani d . 1 . .
H H28A 0.1776 0.4008 0.5931 0.063 Uiso calc R 1 . .
C C29 0.1989(2) 0.4442(8) 0.5357(3) 0.0444(17) Uani d . 1 . .
H H29A 0.1879 0.3644 0.5168 0.053 Uiso calc R 1 . .
C C30 0.2046(4) 0.6064(9) 0.6624(4) 0.084(2) Uani d DU 1 . .
C C31 0.1917(4) 0.7553(11) 0.6684(4) 0.104(3) Uani d DU 1 . .
H H31A 0.1648 0.7684 0.6480 0.155 Uiso calc R 1 . .
H H31B 0.2086 0.8215 0.6582 0.155 Uiso calc R 1 . .
H H31C 0.1935 0.7719 0.7029 0.155 Uiso calc R 1 . .
C C32 0.1828(3) 0.4913(11) 0.6802(4) 0.096(3) Uani d DU 1 . .
H H32A 0.1562 0.4846 0.6581 0.144 Uiso calc R 1 . .
H H32B 0.1821 0.5134 0.7134 0.144 Uiso calc R 1 . .
H H32C 0.1962 0.4018 0.6806 0.144 Uiso calc R 1 . .
C C33 0.2478(4) 0.5994(14) 0.7035(4) 0.121(4) Uani d U 1 . .
H H33A 0.2452 0.6187 0.7362 0.182 Uiso calc R 1 . .
H H33B 0.2649 0.6695 0.6957 0.182 Uiso calc R 1 . .
H H33C 0.2589 0.5059 0.7033 0.182 Uiso calc R 1 . .
C C34 0.27166(18) 0.4509(7) 0.2955(2) 0.0324(14) Uani d . 1 . .
C C35 0.2789(2) 0.4393(7) 0.2451(2) 0.0360(15) Uani d . 1 . .
C C36 0.3002(2) 0.5411(7) 0.2290(3) 0.0425(17) Uani d . 1 . .
H H36A 0.3104 0.6193 0.2492 0.051 Uiso calc R 1 . .
C C37 0.3064(3) 0.5278(8) 0.1827(3) 0.057(2) Uani d . 1 . .
H H37A 0.3208 0.5980 0.1722 0.068 Uiso calc R 1 . .
C C38 0.2919(3) 0.4138(8) 0.1517(3) 0.060(2) Uani d . 1 . .
C C39 0.2692(3) 0.3130(9) 0.1682(3) 0.073(3) Uani d . 1 . .
H H39A 0.2583 0.2359 0.1478 0.088 Uiso calc R 1 . .
C C40 0.2631(3) 0.3263(8) 0.2138(3) 0.055(2) Uani d . 1 . .
H H40A 0.2479 0.2582 0.2240 0.066 Uiso calc R 1 . .
C C41 0.2968(4) 0.3975(10) 0.0995(4) 0.098(3) Uani d DU 1 . .
C C42 0.2539(4) 0.4092(16) 0.0600(5) 0.138(4) Uani d DU 1 . .
H H42A 0.2558 0.3937 0.0268 0.206 Uiso calc R 1 . .
H H42B 0.2432 0.5027 0.0619 0.206 Uiso calc R 1 . .
H H42C 0.2367 0.3384 0.0674 0.206 Uiso calc R 1 . .
C C43 0.3168(4) 0.5183(12) 0.0838(4) 0.116(3) Uani d DU 1 . .
H H43A 0.3438 0.5235 0.1048 0.174 Uiso calc R 1 . .
H H43B 0.3032 0.6054 0.0867 0.174 Uiso calc R 1 . .
H H43C 0.3164 0.5051 0.0496 0.174 Uiso calc R 1 . .
C C44 0.3090(4) 0.2504(12) 0.0905(4) 0.116(3) Uani d DU 1 . .
H H44A 0.3353 0.2319 0.1122 0.174 Uiso calc R 1 . .
H H44B 0.3089 0.2416 0.0562 0.174 Uiso calc R 1 . .
H H44C 0.2908 0.1827 0.0971 0.174 Uiso calc R 1 . .
C C45 0.16890(18) 0.0877(7) 0.3971(2) 0.0320(14) Uani d . 1 . .
C C46 0.14351(19) -0.0307(7) 0.4057(2) 0.0358(15) Uani d . 1 . .
C C47 0.1039(2) -0.0367(9) 0.3802(3) 0.055(2) Uani d . 1 . .
H H47A 0.0923 0.0361 0.3580 0.067 Uiso calc R 1 . .
C C48 0.0806(2) -0.1505(9) 0.3872(3) 0.063(2) Uani d . 1 . .
H H48A 0.0536 -0.1516 0.3696 0.076 Uiso calc R 1 . .
C C49 0.0961(2) -0.2604(8) 0.4190(4) 0.062(2) Uani d . 1 . .
C C50 0.1356(3) -0.2533(9) 0.4435(4) 0.073(3) Uani d . 1 . .
H H50A 0.1471 -0.3270 0.4653 0.088 Uiso calc R 1 . .
C C51 0.1592(2) -0.1429(8) 0.4377(3) 0.057(2) Uani d . 1 . .
H H51A 0.1861 -0.1433 0.4553 0.069 Uiso calc R 1 . .
C C52 0.0716(3) -0.3871(10) 0.4287(4) 0.086(3) Uani d DU 1 . .
C C53 0.0281(3) -0.3664(13) 0.4013(5) 0.123(4) Uani d DU 1 . .
H H53A 0.0245 -0.3606 0.3659 0.184 Uiso calc R 1 . .
H H53B 0.0189 -0.2796 0.4124 0.184 Uiso calc R 1 . .
H H53C 0.0132 -0.4458 0.4080 0.184 Uiso calc R 1 . .
C C54 0.0860(3) -0.5240(10) 0.4109(4) 0.090(3) Uani d DU 1 . .
H H54A 0.0841 -0.5153 0.3760 0.135 Uiso calc R 1 . .
H H54B 0.0699 -0.6025 0.4155 0.135 Uiso calc R 1 . .
H H54C 0.1132 -0.5408 0.4300 0.135 Uiso calc R 1 . .
C C55 0.0762(4) -0.4029(13) 0.4842(4) 0.115(4) Uani d DU 1 . .
H H55A 0.0581 -0.4743 0.4889 0.173 Uiso calc R 1 . .
H H55B 0.0705 -0.3132 0.4973 0.173 Uiso calc R 1 . .
H H55C 0.1029 -0.4310 0.5016 0.173 Uiso calc R 1 . .
C C56 0.1389(2) 0.2629(7) 0.2543(3) 0.0427(16) Uani d . 1 . .
C C57 0.1242(2) 0.2930(7) 0.2004(3) 0.0428(17) Uani d . 1 . .
C C58 0.1474(3) 0.3752(9) 0.1789(3) 0.061(2) Uani d . 1 . .
H H58A 0.1715 0.4113 0.1987 0.074 Uiso calc R 1 . .
C C59 0.1348(3) 0.4038(10) 0.1284(3) 0.071(3) Uani d . 1 . .
H H59A 0.1507 0.4599 0.1147 0.086 Uiso calc R 1 . .
C C60 0.0997(3) 0.3523(9) 0.0975(3) 0.061(2) Uani d . 1 . .
C C61 0.0774(3) 0.2691(11) 0.1193(3) 0.069(3) Uani d . 1 . .
H H61A 0.0534 0.2318 0.0994 0.082 Uiso calc R 1 . .
C C62 0.0895(2) 0.2394(10) 0.1699(3) 0.061(2) Uani d . 1 . .
H H62A 0.0737 0.1819 0.1834 0.073 Uiso calc R 1 . .
C C63 0.0867(4) 0.3878(12) 0.0421(4) 0.107(3) Uani d DU 1 . .
C C64 0.0784(4) 0.5455(13) 0.0341(5) 0.133(3) Uani d DU 1 . .
H H64A 0.0688 0.5651 -0.0012 0.200 Uiso calc R 1 . .
H H64B 0.1025 0.5983 0.0486 0.200 Uiso calc R 1 . .
H H64C 0.0588 0.5735 0.0498 0.200 Uiso calc R 1 . .
C C65 0.1164(4) 0.3366(15) 0.0172(4) 0.123(3) Uani d DU 1 . .
H H65A 0.1061 0.3511 -0.0184 0.184 Uiso calc R 1 . .
H H65B 0.1215 0.2367 0.0240 0.184 Uiso calc R 1 . .
H H65C 0.1407 0.3893 0.0299 0.184 Uiso calc R 1 . .
C C66 0.0478(4) 0.3144(15) 0.0139(4) 0.129(3) Uani d DU 1 . .
H H66A 0.0410 0.3386 -0.0211 0.194 Uiso calc R 1 . .
H H66B 0.0271 0.3458 0.0272 0.194 Uiso calc R 1 . .
H H66C 0.0509 0.2128 0.0177 0.194 Uiso calc R 1 . .
C C67 0.3293(2) 0.8817(7) 0.3634(2) 0.0321(14) Uani d . 1 . .
C C68 0.35482(19) 1.0016(7) 0.3572(2) 0.0356(15) Uani d . 1 . .
C C69 0.3384(2) 1.1149(8) 0.3259(3) 0.057(2) Uani d . 1 . .
H H69A 0.3115 1.1135 0.3082 0.068 Uiso calc R 1 . .
C C70 0.3613(2) 1.2295(9) 0.3206(4) 0.077(3) Uani d . 1 . .
H H70A 0.3494 1.3048 0.2998 0.092 Uiso calc R 1 . .
C C71 0.4012(3) 1.2360(9) 0.3451(4) 0.071(3) Uani d . 1 . .
C C72 0.4180(2) 1.1219(10) 0.3759(3) 0.066(2) Uani d . 1 . .
H H72A 0.4451 1.1222 0.3928 0.079 Uiso calc R 1 . .
C C73 0.3947(2) 1.0077(9) 0.3817(3) 0.053(2) Uani d . 1 . .
H H73A 0.4065 0.9330 0.4028 0.064 Uiso calc R 1 . .
C C74 0.4259(3) 1.3644(11) 0.3373(5) 0.109(3) Uani d DU 1 . .
C C75 0.4083(3) 1.5008(11) 0.3521(5) 0.108(3) Uani d DU 1 . .
H H75A 0.4102 1.4968 0.3871 0.161 Uiso calc R 1 . .
H H75B 0.3810 1.5091 0.3326 0.161 Uiso calc R 1 . .
H H75C 0.4229 1.5821 0.3461 0.161 Uiso calc R 1 . .
C C76 0.4225(4) 1.3779(15) 0.2818(5) 0.137(4) Uani d DU 1 . .
H H76A 0.4336 1.2946 0.2711 0.205 Uiso calc R 1 . .
H H76B 0.4366 1.4613 0.2766 0.205 Uiso calc R 1 . .
H H76C 0.3950 1.3862 0.2628 0.205 Uiso calc R 1 . .
C C77 0.4692(3) 1.3478(14) 0.3632(6) 0.138(4) Uani d DU 1 . .
H H77A 0.4738 1.3490 0.3989 0.207 Uiso calc R 1 . .
H H77B 0.4835 1.4252 0.3539 0.207 Uiso calc R 1 . .
H H77C 0.4783 1.2587 0.3536 0.207 Uiso calc R 1 . .
C C78 0.3618(2) 0.7065(8) 0.5066(3) 0.0463(17) Uani d . 1 . .
C C79 0.3772(2) 0.6833(8) 0.5610(3) 0.0483(18) Uani d . 1 . .
C C80 0.4140(3) 0.7277(11) 0.5882(3) 0.073(3) Uani d . 1 . .
H H80A 0.4306 0.7716 0.5723 0.087 Uiso calc R 1 . .
C C81 0.4268(3) 0.7077(12) 0.6397(4) 0.084(3) Uani d . 1 . .
H H81A 0.4520 0.7386 0.6580 0.101 Uiso calc R 1 . .
C C82 0.4028(3) 0.6427(11) 0.6642(3) 0.074(3) Uani d . 1 C .
C C83 0.3659(3) 0.5984(11) 0.6360(3) 0.077(3) Uani d . 1 . .
H H83A 0.3492 0.5550 0.6519 0.093 Uiso calc R 1 . .
C C84 0.3530(3) 0.6167(9) 0.5846(3) 0.063(2) Uani d . 1 . .
H H84A 0.3281 0.5840 0.5661 0.075 Uiso calc R 1 . .
C C85 0.4173(3) 0.6198(13) 0.7221(4) 0.098(3) Uani d DU 1 . .
C C86 0.3872(6) 0.687(3) 0.7456(8) 0.100(5) Uani d PDU 0.50 C 1
H H86D 0.3960 0.6723 0.7812 0.150 Uiso calc PR 0.50 C 1
H H86E 0.3617 0.6432 0.7316 0.150 Uiso calc PR 0.50 C 1
H H86F 0.3852 0.7878 0.7386 0.150 Uiso calc PR 0.50 C 1
C C87 0.4206(9) 0.4614(18) 0.7344(9) 0.116(5) Uani d PDU 0.50 C 1
H H87D 0.4335 0.4488 0.7696 0.173 Uiso calc PR 0.50 C 1
H H87E 0.4358 0.4150 0.7156 0.173 Uiso calc PR 0.50 C 1
H H87F 0.3944 0.4203 0.7259 0.173 Uiso calc PR 0.50 C 1
C C88 0.4567(6) 0.694(3) 0.7476(9) 0.111(5) Uani d PDU 0.50 C 1
H H88D 0.4610 0.6967 0.7832 0.166 Uiso calc PR 0.50 C 1
H H88E 0.4559 0.7904 0.7352 0.166 Uiso calc PR 0.50 C 1
H H88F 0.4780 0.6432 0.7405 0.166 Uiso calc PR 0.50 C 1
C C86B 0.3850(6) 0.559(3) 0.7410(9) 0.115(5) Uani d PDU 0.50 C 2
H H86A 0.3950 0.5440 0.7766 0.173 Uiso calc PR 0.50 C 2
H H86B 0.3763 0.4688 0.7248 0.173 Uiso calc PR 0.50 C 2
H H86C 0.3630 0.6237 0.7338 0.173 Uiso calc PR 0.50 C 2
C C87B 0.4528(6) 0.516(3) 0.7333(8) 0.105(5) Uani d PDU 0.50 C 2
H H87A 0.4627 0.4995 0.7688 0.158 Uiso calc PR 0.50 C 2
H H87B 0.4735 0.5561 0.7217 0.158 Uiso calc PR 0.50 C 2
H H87C 0.4443 0.4266 0.7165 0.158 Uiso calc PR 0.50 C 2
C C88B 0.4319(8) 0.761(2) 0.7470(9) 0.119(5) Uani d PDU 0.50 C 2
H H88A 0.4381 0.7510 0.7827 0.179 Uiso calc PR 0.50 C 2
H H88B 0.4116 0.8323 0.7355 0.179 Uiso calc PR 0.50 C 2
H H88C 0.4553 0.7901 0.7387 0.179 Uiso calc PR 0.50 C 2

loop_
_atom_site_aniso_label
_atom_site_aniso_U_11
_atom_site_aniso_U_22
_atom_site_aniso_U_33
_atom_site_aniso_U_12
_atom_site_aniso_U_13
_atom_site_aniso_U_23
Nd1 0.03261(19) 0.01953(16) 0.02934(18) -0.00264(13) 0.00839(14) 0.00240(13)
Nd2 0.03464(19) 0.01989(16) 0.02951(18) -0.00302(13) 0.00993(14) 0.00167(13)
O1 0.041(3) 0.026(2) 0.037(2) 0.003(2) 0.004(2) 0.005(2)
O2 0.038(3) 0.023(2) 0.050(3) -0.001(2) 0.005(2) 0.006(2)
O3 0.036(2) 0.025(2) 0.050(3) -0.005(2) 0.005(2) 0.005(2)
O4 0.044(3) 0.024(2) 0.047(3) 0.003(2) 0.013(2) 0.003(2)
O5 0.064(3) 0.031(3) 0.039(3) -0.011(2) 0.025(2) -0.005(2)
O6 0.048(3) 0.034(2) 0.043(3) -0.008(2) 0.022(2) -0.001(2)
O7 0.056(3) 0.029(2) 0.041(3) -0.005(2) 0.025(2) 0.002(2)
O8 0.074(4) 0.035(3) 0.043(3) -0.012(2) 0.030(3) -0.006(2)
O9 0.042(3) 0.043(3) 0.043(3) -0.004(2) 0.009(2) 0.014(2)
O10 0.040(3) 0.031(2) 0.040(3) -0.004(2) 0.013(2) 0.009(2)
O11 0.041(3) 0.043(3) 0.042(3) -0.005(2) 0.002(2) 0.007(2)
O12 0.051(3) 0.076(4) 0.052(3) -0.022(3) -0.001(3) 0.015(3)
O13 0.024(2) 0.038(3) 0.047(3) -0.0011(19) 0.006(2) 0.002(2)
O14 0.040(3) 0.046(3) 0.044(3) -0.004(2) 0.010(2) 0.015(2)
O15 0.050(3) 0.047(3) 0.039(3) -0.002(2) 0.004(2) 0.008(2)
O16 0.052(3) 0.082(4) 0.055(3) -0.016(3) 0.002(3) 0.019(3)
O17 0.051(3) 0.023(2) 0.041(3) -0.002(2) 0.016(2) -0.002(2)
O18 0.045(3) 0.022(2) 0.046(3) -0.002(2) 0.014(2) -0.003(2)
C1 0.043(4) 0.027(3) 0.028(3) 0.004(3) 0.012(3) 0.008(3)
C2 0.039(4) 0.030(3) 0.036(4) 0.003(3) 0.011(3) -0.002(3)
C3 0.057(5) 0.033(4) 0.051(4) -0.005(3) 0.004(4) 0.006(3)
C4 0.051(5) 0.054(5) 0.073(6) 0.007(4) -0.002(4) 0.018(4)
C5 0.048(4) 0.059(5) 0.083(6) 0.005(4) 0.006(4) -0.004(5)
C6 0.044(5) 0.042(5) 0.103(7) -0.007(4) 0.004(5) -0.006(5)
C7 0.034(4) 0.034(4) 0.072(5) 0.000(3) 0.013(4) 0.004(4)
C8 0.061(5) 0.096(6) 0.119(7) 0.015(5) -0.014(4) 0.002(6)
C9 0.095(7) 0.112(7) 0.119(7) 0.004(6) 0.007(6) 0.005(7)
C10 0.088(7) 0.111(7) 0.116(7) 0.007(6) 0.018(6) -0.001(6)
C11 0.091(7) 0.107(7) 0.103(7) 0.002(6) 0.011(6) -0.003(6)
C9B 0.093(7) 0.114(7) 0.112(7) 0.014(6) 0.015(6) -0.001(7)
C10B 0.093(7) 0.110(7) 0.119(7) -0.004(6) 0.009(6) 0.000(7)
C11B 0.093(7) 0.111(7) 0.108(7) 0.007(6) 0.009(6) -0.007(7)
C12 0.028(3) 0.031(3) 0.040(4) 0.002(3) 0.011(3) 0.003(3)
C13 0.037(4) 0.032(3) 0.043(4) -0.002(3) 0.008(3) -0.003(3)
C14 0.033(4) 0.036(4) 0.120(8) 0.002(3) 0.006(5) -0.004(5)
C15 0.041(5) 0.051(6) 0.198(13) -0.008(4) -0.013(7) -0.028(7)
C16 0.085(4) 0.073(5) 0.126(6) 0.008(5) -0.006(4) -0.029(5)
C17 0.054(5) 0.054(5) 0.072(6) 0.007(4) -0.001(4) -0.001(4)
C18 0.042(4) 0.049(4) 0.045(4) -0.005(3) -0.004(3) 0.006(4)
C19 0.078(5) 0.096(6) 0.141(6) 0.006(5) -0.001(4) -0.019(6)
C20 0.090(5) 0.112(7) 0.141(7) 0.011(6) 0.005(5) -0.011(6)
C21 0.111(7) 0.111(7) 0.130(7) -0.002(6) 0.006(6) -0.006(6)
C22 0.093(7) 0.105(7) 0.116(7) 0.007(6) 0.007(6) -0.008(6)
C20B 0.104(7) 0.112(7) 0.142(7) 0.008(6) 0.008(6) -0.006(6)
C21B 0.108(7) 0.116(7) 0.128(7) -0.005(6) 0.010(6) 0.004(6)
C22B 0.099(7) 0.113(7) 0.130(7) 0.003(6) 0.011(6) -0.017(6)
C23 0.042(4) 0.033(4) 0.036(4) 0.000(3) 0.014(3) 0.001(3)
C24 0.046(4) 0.028(3) 0.031(3) -0.001(3) 0.016(3) 0.000(3)
C25 0.063(5) 0.038(4) 0.047(4) -0.015(4) 0.023(4) -0.002(3)
C26 0.102(7) 0.045(5) 0.044(5) -0.019(5) 0.029(5) -0.006(4)
C27 0.090(6) 0.040(4) 0.047(4) -0.001(4) 0.035(4) 0.002(4)
C28 0.079(6) 0.040(4) 0.051(4) -0.012(4) 0.040(4) -0.003(4)
C29 0.058(5) 0.038(4) 0.042(4) -0.012(3) 0.023(4) -0.007(3)
C30 0.156(7) 0.048(5) 0.065(5) -0.008(5) 0.061(4) -0.007(4)
C31 0.154(7) 0.084(6) 0.095(6) 0.012(6) 0.070(5) -0.007(5)
C32 0.143(7) 0.084(6) 0.083(5) -0.004(5) 0.067(5) 0.005(5)
C33 0.166(7) 0.106(7) 0.095(6) -0.008(6) 0.043(5) -0.002(6)
C34 0.036(4) 0.031(3) 0.033(3) -0.001(3) 0.015(3) 0.001(3)
C35 0.047(4) 0.033(3) 0.031(3) 0.000(3) 0.017(3) 0.003(3)
C36 0.057(4) 0.034(4) 0.041(4) -0.004(3) 0.022(3) 0.003(3)
C37 0.085(6) 0.045(4) 0.051(5) -0.015(4) 0.036(4) 0.001(4)
C38 0.103(7) 0.043(4) 0.043(4) -0.007(5) 0.038(5) -0.003(4)
C39 0.138(9) 0.044(5) 0.050(5) -0.031(5) 0.045(5) -0.016(4)
C40 0.083(6) 0.041(4) 0.048(4) -0.020(4) 0.032(4) -0.004(4)
C41 0.173(7) 0.068(6) 0.074(6) -0.003(6) 0.067(5) -0.010(5)
C42 0.180(6) 0.124(7) 0.111(7) -0.018(6) 0.048(5) 0.001(6)
C43 0.171(6) 0.105(6) 0.101(6) -0.005(5) 0.086(5) 0.011(5)
C44 0.162(7) 0.106(6) 0.108(6) 0.016(6) 0.081(6) -0.003(6)
C45 0.028(3) 0.035(4) 0.034(3) -0.003(3) 0.010(3) 0.000(3)
C46 0.034(4) 0.036(4) 0.040(4) -0.004(3) 0.015(3) 0.001(3)
C47 0.041(4) 0.052(5) 0.068(5) -0.004(4) 0.008(4) 0.018(4)
C48 0.039(4) 0.058(5) 0.087(6) -0.019(4) 0.009(4) 0.002(5)
C49 0.039(4) 0.039(4) 0.113(7) -0.010(4) 0.031(5) 0.001(5)
C50 0.058(5) 0.038(4) 0.126(8) -0.002(4) 0.030(5) 0.039(5)
C51 0.032(4) 0.055(5) 0.081(6) -0.002(3) 0.009(4) 0.032(4)
C52 0.068(5) 0.054(5) 0.146(8) -0.021(4) 0.047(6) 0.002(6)
C53 0.093(6) 0.100(6) 0.176(7) -0.031(5) 0.040(6) 0.014(6)
C54 0.097(6) 0.061(5) 0.118(6) -0.017(5) 0.042(5) -0.002(5)
C55 0.129(7) 0.094(6) 0.142(7) -0.034(5) 0.069(6) 0.004(6)
C56 0.045(4) 0.035(4) 0.048(4) 0.000(3) 0.014(4) 0.007(3)
C57 0.041(4) 0.037(4) 0.041(4) 0.000(3) -0.001(3) 0.005(3)
C58 0.067(6) 0.056(5) 0.055(5) -0.016(4) 0.009(4) 0.004(4)
C59 0.090(7) 0.067(6) 0.053(5) -0.014(5) 0.016(5) 0.008(5)
C60 0.074(6) 0.054(5) 0.046(5) 0.022(4) 0.003(4) 0.008(4)
C61 0.057(5) 0.092(7) 0.045(5) 0.002(5) -0.004(4) 0.004(5)
C62 0.052(5) 0.071(6) 0.054(5) -0.012(4) 0.010(4) 0.009(4)
C63 0.141(6) 0.115(5) 0.058(5) 0.024(6) 0.019(4) 0.010(5)
C64 0.171(6) 0.117(5) 0.097(5) 0.030(5) 0.016(5) 0.013(5)
C65 0.144(6) 0.139(6) 0.085(5) 0.022(5) 0.036(4) 0.012(5)
C66 0.152(6) 0.135(6) 0.089(5) 0.009(5) 0.017(5) 0.014(5)
C67 0.044(4) 0.029(3) 0.027(3) -0.001(3) 0.015(3) 0.001(3)
C68 0.035(4) 0.035(4) 0.039(4) -0.006(3) 0.015(3) 0.000(3)
C69 0.039(4) 0.040(4) 0.090(6) -0.007(3) 0.016(4) 0.014(4)
C70 0.047(5) 0.047(5) 0.137(9) 0.001(4) 0.027(5) 0.036(6)
C71 0.055(5) 0.036(4) 0.129(8) -0.009(4) 0.040(6) 0.007(5)
C72 0.038(4) 0.066(6) 0.090(7) -0.024(4) 0.014(4) -0.002(5)
C73 0.041(4) 0.055(5) 0.062(5) -0.007(4) 0.012(4) 0.008(4)
C74 0.087(5) 0.062(6) 0.189(9) -0.022(5) 0.059(6) 0.015(7)
C75 0.109(6) 0.073(6) 0.150(7) -0.024(5) 0.052(6) 0.005(6)
C76 0.136(7) 0.114(7) 0.177(8) -0.034(6) 0.071(6) 0.011(6)
C77 0.097(5) 0.110(7) 0.199(8) -0.026(6) 0.032(6) 0.015(6)
C78 0.043(4) 0.043(4) 0.051(4) -0.001(3) 0.011(4) 0.003(4)
C79 0.047(4) 0.049(4) 0.043(4) 0.004(4) 0.004(3) 0.009(3)
C80 0.054(5) 0.100(8) 0.055(5) -0.015(5) 0.002(4) 0.014(5)
C81 0.062(6) 0.117(9) 0.058(6) -0.002(6) -0.005(5) 0.007(6)
C82 0.096(8) 0.074(6) 0.043(5) 0.024(6) 0.009(5) 0.004(5)
C83 0.096(8) 0.080(7) 0.054(6) -0.008(6) 0.021(5) 0.013(5)
C84 0.064(5) 0.066(6) 0.053(5) -0.013(5) 0.010(4) 0.004(4)
C85 0.119(7) 0.107(7) 0.063(5) 0.019(6) 0.020(5) 0.008(5)
C86 0.113(7) 0.108(7) 0.079(7) 0.004(6) 0.029(6) -0.001(6)
C87 0.128(7) 0.116(7) 0.096(7) 0.007(7) 0.024(6) 0.005(6)
C88 0.116(7) 0.120(8) 0.090(7) 0.010(7) 0.022(6) -0.002(6)
C86B 0.122(7) 0.125(8) 0.095(7) 0.002(7) 0.027(6) 0.008(7)
C87B 0.113(7) 0.112(7) 0.086(7) 0.008(6) 0.023(6) 0.011(6)
C88B 0.131(8) 0.121(8) 0.099(7) 0.006(7) 0.022(6) -0.003(7)

loop_
_atom_type_symbol
_atom_type_description
_atom_type_scat_dispersion_real
_atom_type_scat_dispersion_imag
_atom_type_scat_source
C C 0.0033 0.0016 'International Tables Vol C Tables 4.2.6.8 and 6.1.1.4'
H H 0.0000 0.0000 'International Tables Vol C Tables 4.2.6.8 and 6.1.1.4'
O O 0.0106 0.0060 'International Tables Vol C Tables 4.2.6.8 and 6.1.1.4'
Nd Nd -0.1943 3.0179 'International Tables Vol C Tables 4.2.6.8 and 6.1.1.4'

loop_
_geom_angle_atom_site_label_1
_geom_angle_atom_site_label_2
_geom_angle_atom_site_label_3
_geom_angle_site_symmetry_1
_geom_angle_site_symmetry_3
_geom_angle
_geom_angle_publ_flag
O7 Nd1 O5 . . 134.22(15) ?
O7 Nd1 O1 . . 76.77(15) ?
O5 Nd1 O1 . . 73.85(15) ?
O7 Nd1 O3 . . 81.74(16) ?
O5 Nd1 O3 . . 87.83(16) ?
O1 Nd1 O3 . . 125.82(14) ?
O7 Nd1 O17 . . 74.12(14) ?
O5 Nd1 O17 . . 144.75(14) ?
O1 Nd1 O17 . . 140.94(14) ?
O3 Nd1 O17 . . 74.77(14) ?
O7 Nd1 O9 . . 137.58(15) ?
O5 Nd1 O9 . . 84.51(15) ?
O1 Nd1 O9 . . 105.76(15) ?
O3 Nd1 O9 . . 123.01(14) ?
O17 Nd1 O9 . . 80.02(15) ?
O7 Nd1 O11 . . 71.42(16) ?
O5 Nd1 O11 . . 130.64(16) ?
O1 Nd1 O11 . . 74.68(15) ?
O3 Nd1 O11 . . 141.53(16) ?
O17 Nd1 O11 . . 71.73(15) ?
O9 Nd1 O11 . . 68.79(15) ?
O7 Nd1 O10 . . 140.41(14) ?
O5 Nd1 O10 . . 75.34(14) ?
O1 Nd1 O10 . . 142.82(14) ?
O3 Nd1 O10 . . 72.72(14) ?
O17 Nd1 O10 . . 70.32(14) ?
O9 Nd1 O10 . . 50.70(14) ?
O11 Nd1 O10 . . 112.00(14) ?
O7 Nd1 O4 . . 67.62(14) ?
O5 Nd1 O4 . . 72.13(14) ?
O1 Nd1 O4 . . 77.18(13) ?
O3 Nd1 O4 . . 48.65(13) ?
O17 Nd1 O4 . . 113.92(13) ?
O9 Nd1 O4 . . 154.80(14) ?
O11 Nd1 O4 . . 134.36(14) ?
O10 Nd1 O4 . . 112.21(13) ?
O7 Nd1 C45 . . 144.73(16) ?
O5 Nd1 C45 . . 80.71(16) ?
O1 Nd1 C45 . . 127.41(16) ?
O3 Nd1 C45 . . 97.68(16) ?
O17 Nd1 C45 . . 71.79(16) ?
O9 Nd1 C45 . . 25.39(15) ?
O11 Nd1 C45 . . 89.42(16) ?
O10 Nd1 C45 . . 25.44(15) ?
O4 Nd1 C45 . . 136.13(15) ?
O7 Nd1 C12 . . 73.62(16) ?
O5 Nd1 C12 . . 79.06(17) ?
O1 Nd1 C12 . . 101.98(16) ?
O3 Nd1 C12 . . 23.85(15) ?
O17 Nd1 C12 . . 94.23(16) ?
O9 Nd1 C12 . . 142.21(15) ?
O11 Nd1 C12 . . 144.70(16) ?
O10 Nd1 C12 . . 92.04(15) ?
O4 Nd1 C12 . . 24.80(14) ?
C45 Nd1 C12 . . 117.45(17) ?
O6 Nd2 O8 . . 133.42(16) ?
O6 Nd2 O4 . . 77.19(15) ?
O8 Nd2 O4 . . 73.94(16) ?
O6 Nd2 O2 . . 81.57(15) ?
O8 Nd2 O2 . . 87.20(17) ?
O4 Nd2 O2 . . 126.61(14) ?
O6 Nd2 O14 . . 139.94(15) ?
O8 Nd2 O14 . . 82.91(16) ?
O4 Nd2 O14 . . 104.11(15) ?
O2 Nd2 O14 . . 122.85(14) ?
O6 Nd2 O18 . . 74.00(15) ?
O8 Nd2 O18 . . 145.04(15) ?
O4 Nd2 O18 . . 140.59(14) ?
O2 Nd2 O18 . . 74.79(14) ?
O14 Nd2 O18 . . 82.26(15) ?
O6 Nd2 O15 . . 72.96(16) ?
O8 Nd2 O15 . . 130.75(17) ?
O4 Nd2 O15 . . 74.84(15) ?
O2 Nd2 O15 . . 142.01(16) ?
O14 Nd2 O15 . . 69.04(15) ?
O18 Nd2 O15 . . 71.40(15) ?
O6 Nd2 O13 . . 140.42(15) ?
O8 Nd2 O13 . . 75.52(15) ?
O4 Nd2 O13 . . 142.39(14) ?
O2 Nd2 O13 . . 72.62(14) ?
O14 Nd2 O13 . . 50.38(14) ?
O18 Nd2 O13 . . 70.62(14) ?
O15 Nd2 O13 . . 110.81(15) ?
O6 Nd2 O1 . . 67.00(14) ?
O8 Nd2 O1 . . 71.62(15) ?
O4 Nd2 O1 . . 77.67(14) ?
O2 Nd2 O1 . . 48.94(13) ?
O14 Nd2 O1 . . 153.03(14) ?
O18 Nd2 O1 . . 113.82(13) ?
O15 Nd2 O1 . . 135.32(14) ?
O13 Nd2 O1 . . 112.52(13) ?
O6 Nd2 C67 . . 145.94(16) ?
O8 Nd2 C67 . . 80.13(16) ?
O4 Nd2 C67 . . 126.68(16) ?
O2 Nd2 C67 . . 97.01(16) ?
O14 Nd2 C67 . . 25.84(16) ?
O18 Nd2 C67 . . 72.84(15) ?
O15 Nd2 C67 . . 89.22(17) ?
O13 Nd2 C67 . . 24.71(15) ?
O1 Nd2 C67 . . 135.40(15) ?
O6 Nd2 C1 . . 72.95(16) ?
O8 Nd2 C1 . . 78.58(17) ?
O4 Nd2 C1 . . 102.51(16) ?
O2 Nd2 C1 . . 24.10(15) ?
O14 Nd2 C1 . . 141.71(15) ?
O18 Nd2 C1 . . 94.16(15) ?
O15 Nd2 C1 . . 145.50(16) ?
O13 Nd2 C1 . . 92.35(14) ?
O1 Nd2 C1 . . 24.83(14) ?
C67 Nd2 C1 . . 116.98(17) ?
C1 O1 Nd1 . . 167.8(4) ?
C1 O1 Nd2 . . 88.8(4) ?
Nd1 O1 Nd2 . . 103.47(14) ?
C1 O2 Nd2 . . 102.8(4) ?
C12 O3 Nd1 . . 104.3(4) ?
C12 O4 Nd2 . . 171.4(4) ?
C12 O4 Nd1 . . 86.9(4) ?
Nd2 O4 Nd1 . . 101.68(15) ?
C23 O5 Nd1 . . 137.8(4) ?
C23 O6 Nd2 . . 141.2(4) ?
C34 O7 Nd1 . . 138.8(4) ?
C34 O8 Nd2 . . 138.9(4) ?
C45 O9 Nd1 . . 95.4(4) ?
C45 O10 Nd1 . . 92.9(4) ?
C56 O11 Nd1 . . 144.6(5) ?
C56 O12 H12 . . 113(7) ?
C67 O13 Nd2 . . 94.3(4) ?
C67 O14 Nd2 . . 94.9(4) ?
C78 O15 Nd2 . . 144.6(5) ?
C78 O16 H16 . . 111(8) ?
Nd1 O17 H17A . . 109.4 ?
Nd1 O17 H17 . . 135.0 ?
H17A O17 H17 . . 96.0 ?
Nd2 O18 H18A . . 114.5 ?
Nd2 O18 H18B . . 103.9 ?
H18A O18 H18B . . 107.1 ?
O2 C1 O1 . . 119.5(6) ?
O2 C1 C2 . . 120.2(5) ?
O1 C1 C2 . . 120.3(6) ?
O2 C1 Nd2 . . 53.1(3) ?
O1 C1 Nd2 . . 66.4(3) ?
C2 C1 Nd2 . . 173.2(4) ?
C3 C2 C7 . . 117.4(6) ?
C3 C2 C1 . . 120.8(6) ?
C7 C2 C1 . . 121.7(6) ?
C4 C3 C2 . . 121.5(7) ?
C4 C3 H3A . . 119.2 ?
C2 C3 H3A . . 119.2 ?
C3 C4 C5 . . 121.1(8) ?
C3 C4 H4A . . 119.4 ?
C5 C4 H4A . . 119.4 ?
C6 C5 C4 . . 116.9(8) ?
C6 C5 C8 . . 122.4(8) ?
C4 C5 C8 . . 120.7(8) ?
C7 C6 C5 . . 121.4(8) ?
C7 C6 H6A . . 119.3 ?
C5 C6 H6A . . 119.3 ?
C6 C7 C2 . . 121.4(7) ?
C6 C7 H7A . . 119.3 ?
C2 C7 H7A . . 119.3 ?
C9B C8 C10B . . 115.4(17) ?
C9 C8 C11 . . 113.2(16) ?
C9B C8 C5 . . 108.8(12) ?
C9 C8 C5 . . 114.0(12) ?
C10B C8 C5 . . 111.9(12) ?
C11 C8 C5 . . 109.6(11) ?
C9B C8 C11B . . 102.9(15) ?
C10B C8 C11B . . 107.8(16) ?
C5 C8 C11B . . 109.5(12) ?
C9 C8 C10 . . 103.1(16) ?
C11 C8 C10 . . 109.8(15) ?
C5 C8 C10 . . 106.7(12) ?
C8 C9 H9A . . 109.5 ?
C8 C9 H9B . . 109.5 ?
C8 C9 H9C . . 109.5 ?
C8 C10 H10A . . 109.5 ?
C8 C10 H10B . . 109.5 ?
C8 C10 H10C . . 109.5 ?
C8 C11 H11A . . 109.5 ?
C8 C11 H11B . . 109.5 ?
C8 C11 H11C . . 109.5 ?
C8 C9B H9BA . . 109.5 ?
C8 C9B H9BB . . 109.5 ?
H9BA C9B H9BB . . 109.5 ?
C8 C9B H9BC . . 109.5 ?
H9BA C9B H9BC . . 109.5 ?
H9BB C9B H9BC . . 109.5 ?
C8 C10B H10D . . 109.5 ?
C8 C10B H10E . . 109.5 ?
H10D C10B H10E . . 109.5 ?
C8 C10B H10F . . 109.5 ?
H10D C10B H10F . . 109.5 ?
H10E C10B H10F . . 109.5 ?
C8 C11B H11D . . 109.5 ?
C8 C11B H11E . . 109.5 ?
H11D C11B H11E . . 109.5 ?
C8 C11B H11F . . 109.5 ?
H11D C11B H11F . . 109.5 ?
H11E C11B H11F . . 109.5 ?
O3 C12 O4 . . 120.1(6) ?
O3 C12 C13 . . 119.3(6) ?
O4 C12 C13 . . 120.5(6) ?
O3 C12 Nd1 . . 51.8(3) ?
O4 C12 Nd1 . . 68.3(3) ?
C13 C12 Nd1 . . 170.9(4) ?
C18 C13 C14 . . 118.2(7) ?
C18 C13 C12 . . 120.8(6) ?
C14 C13 C12 . . 120.9(6) ?
C15 C14 C13 . . 119.5(8) ?
C15 C14 H14A . . 120.2 ?
C13 C14 H14A . . 120.2 ?
C14 C15 C16 . . 123.5(9) ?
C14 C15 H15A . . 118.3 ?
C16 C15 H15A . . 118.3 ?
C17 C16 C15 . . 115.2(9) ?
C17 C16 C19 . . 121.5(11) ?
C15 C16 C19 . . 123.2(10) ?
C18 C17 C16 . . 122.2(9) ?
C18 C17 H17B . . 118.9 ?
C16 C17 H17B . . 118.9 ?
C17 C18 C13 . . 121.2(7) ?
C17 C18 H18C . . 119.4 ?
C13 C18 H18C . . 119.4 ?
C20B C19 C21B . . 118.5(18) ?
C20 C19 C21 . . 113.5(18) ?
C20 C19 C22 . . 114.8(16) ?
C21 C19 C22 . . 103.6(17) ?
C20B C19 C22B . . 101.1(17) ?
C21B C19 C22B . . 109.0(17) ?
C20B C19 C16 . . 108.6(13) ?
C21B C19 C16 . . 109.6(14) ?
C20 C19 C16 . . 104.8(14) ?
C21 C19 C16 . . 105.7(14) ?
C22 C19 C16 . . 114.3(13) ?
C22B C19 C16 . . 109.5(14) ?
C19 C20 H20A . . 109.5 ?
C19 C20 H20B . . 109.5 ?
C19 C20 H20C . . 109.5 ?
C19 C21 H21A . . 109.5 ?
C19 C21 H21B . . 109.5 ?
H21A C21 H21B . . 109.5 ?
C19 C21 H21C . . 109.5 ?
H21A C21 H21C . . 109.5 ?
H21B C21 H21C . . 109.5 ?
C19 C22 H22A . . 109.5 ?
C19 C22 H22B . . 109.5 ?
C19 C22 H22C . . 109.5 ?
C19 C20B H20D . . 109.5 ?
C19 C20B H20E . . 109.5 ?
H20D C20B H20E . . 109.5 ?
C19 C20B H20F . . 109.5 ?
H20D C20B H20F . . 109.5 ?
H20E C20B H20F . . 109.5 ?
C19 C21B H21D . . 109.5 ?
C19 C21B H21E . . 109.5 ?
H21D C21B H21E . . 109.5 ?
C19 C21B H21F . . 109.5 ?
H21D C21B H21F . . 109.5 ?
H21E C21B H21F . . 109.5 ?
C19 C22B H22D . . 109.5 ?
C19 C22B H22E . . 109.5 ?
H22D C22B H22E . . 109.5 ?
C19 C22B H22F . . 109.5 ?
H22D C22B H22F . . 109.5 ?
H22E C22B H22F . . 109.5 ?
O5 C23 O6 . . 124.2(6) ?
O5 C23 C24 . . 119.0(6) ?
O6 C23 C24 . . 116.8(6) ?
C29 C24 C25 . . 118.2(6) ?
C29 C24 C23 . . 122.1(6) ?
C25 C24 C23 . . 119.7(6) ?
C26 C25 C24 . . 121.1(7) ?
C26 C25 H25A . . 119.4 ?
C24 C25 H25A . . 119.4 ?
C25 C26 C27 . . 121.0(7) ?
C25 C26 H26A . . 119.5 ?
C27 C26 H26A . . 119.5 ?
C28 C27 C26 . . 117.5(7) ?
C28 C27 C30 . . 123.2(7) ?
C26 C27 C30 . . 119.4(7) ?
C27 C28 C29 . . 121.4(7) ?
C27 C28 H28A . . 119.3 ?
C29 C28 H28A . . 119.3 ?
C24 C29 C28 . . 120.9(7) ?
C24 C29 H29A . . 119.5 ?
C28 C29 H29A . . 119.5 ?
C31 C30 C32 . . 115.7(9) ?
C31 C30 C27 . . 112.3(8) ?
C32 C30 C27 . . 114.6(8) ?
C31 C30 C33 . . 102.2(9) ?
C32 C30 C33 . . 101.7(9) ?
C27 C30 C33 . . 108.7(9) ?
C30 C31 H31A . . 109.5 ?
C30 C31 H31B . . 109.5 ?
H31A C31 H31B . . 109.5 ?
C30 C31 H31C . . 109.5 ?
H31A C31 H31C . . 109.5 ?
H31B C31 H31C . . 109.5 ?
C30 C32 H32A . . 109.5 ?
C30 C32 H32B . . 109.5 ?
H32A C32 H32B . . 109.5 ?
C30 C32 H32C . . 109.5 ?
H32A C32 H32C . . 109.5 ?
H32B C32 H32C . . 109.5 ?
C30 C33 H33A . . 109.5 ?
C30 C33 H33B . . 109.5 ?
H33A C33 H33B . . 109.5 ?
C30 C33 H33C . . 109.5 ?
H33A C33 H33C . . 109.5 ?
H33B C33 H33C . . 109.5 ?
O7 C34 O8 . . 125.6(6) ?
O7 C34 C35 . . 117.4(6) ?
O8 C34 C35 . . 117.0(5) ?
C36 C35 C40 . . 118.9(6) ?
C36 C35 C34 . . 121.2(6) ?
C40 C35 C34 . . 119.9(6) ?
C35 C36 C37 . . 120.1(7) ?
C35 C36 H36A . . 120.0 ?
C37 C36 H36A . . 120.0 ?
C38 C37 C36 . . 121.9(7) ?
C38 C37 H37A . . 119.1 ?
C36 C37 H37A . . 119.1 ?
C37 C38 C39 . . 117.1(7) ?
C37 C38 C41 . . 123.7(7) ?
C39 C38 C41 . . 119.1(7) ?
C40 C39 C38 . . 120.9(7) ?
C40 C39 H39A . . 119.6 ?
C38 C39 H39A . . 119.6 ?
C39 C40 C35 . . 121.1(7) ?
C39 C40 H40A . . 119.4 ?
C35 C40 H40A . . 119.4 ?
C43 C41 C44 . . 118.3(10) ?
C43 C41 C38 . . 114.2(8) ?
C44 C41 C38 . . 112.0(8) ?
C43 C41 C42 . . 100.5(10) ?
C44 C41 C42 . . 102.2(10) ?
C38 C41 C42 . . 107.6(9) ?
C41 C42 H42A . . 109.5 ?
C41 C42 H42B . . 109.5 ?
H42A C42 H42B . . 109.5 ?
C41 C42 H42C . . 109.5 ?
H42A C42 H42C . . 109.5 ?
H42B C42 H42C . . 109.5 ?
C41 C43 H43A . . 109.5 ?
C41 C43 H43B . . 109.5 ?
H43A C43 H43B . . 109.5 ?
C41 C43 H43C . . 109.5 ?
H43A C43 H43C . . 109.5 ?
H43B C43 H43C . . 109.5 ?
C41 C44 H44A . . 109.5 ?
C41 C44 H44B . . 109.5 ?
H44A C44 H44B . . 109.5 ?
C41 C44 H44C . . 109.5 ?
H44A C44 H44C . . 109.5 ?
H44B C44 H44C . . 109.5 ?
O10 C45 O9 . . 120.4(6) ?
O10 C45 C46 . . 119.1(6) ?
O9 C45 C46 . . 120.5(6) ?
O10 C45 Nd1 . . 61.7(3) ?
O9 C45 Nd1 . . 59.2(3) ?
C46 C45 Nd1 . . 171.6(4) ?
C47 C46 C51 . . 117.1(6) ?
C47 C46 C45 . . 121.1(6) ?
C51 C46 C45 . . 121.7(6) ?
C46 C47 C48 . . 120.8(7) ?
C46 C47 H47A . . 119.6 ?
C48 C47 H47A . . 119.6 ?
C49 C48 C47 . . 121.8(8) ?
C49 C48 H48A . . 119.1 ?
C47 C48 H48A . . 119.1 ?
C50 C49 C48 . . 116.5(7) ?
C50 C49 C52 . . 119.6(8) ?
C48 C49 C52 . . 123.9(8) ?
C49 C50 C51 . . 123.1(8) ?
C49 C50 H50A . . 118.5 ?
C51 C50 H50A . . 118.5 ?
C50 C51 C46 . . 120.7(7) ?
C50 C51 H51A . . 119.7 ?
C46 C51 H51A . . 119.7 ?
C53 C52 C54 . . 109.3(9) ?
C53 C52 C55 . . 108.4(9) ?
C54 C52 C55 . . 108.0(9) ?
C53 C52 C49 . . 110.5(8) ?
C54 C52 C49 . . 109.4(7) ?
C55 C52 C49 . . 111.1(8) ?
C52 C53 H53A . . 109.5 ?
C52 C53 H53B . . 109.5 ?
H53A C53 H53B . . 109.5 ?
C52 C53 H53C . . 109.5 ?
H53A C53 H53C . . 109.5 ?
H53B C53 H53C . . 109.5 ?
C52 C54 H54A . . 109.5 ?
C52 C54 H54B . . 109.5 ?
H54A C54 H54B . . 109.5 ?
C52 C54 H54C . . 109.5 ?
H54A C54 H54C . . 109.5 ?
H54B C54 H54C . . 109.5 ?
C52 C55 H55A . . 109.5 ?
C52 C55 H55B . . 109.5 ?
H55A C55 H55B . . 109.5 ?
C52 C55 H55C . . 109.5 ?
H55A C55 H55C . . 109.5 ?
H55B C55 H55C . . 109.5 ?
O11 C56 O12 . . 122.3(7) ?
O11 C56 C57 . . 122.5(6) ?
O12 C56 C57 . . 115.1(6) ?
C62 C57 C58 . . 118.0(7) ?
C62 C57 C56 . . 123.3(7) ?
C58 C57 C56 . . 118.6(7) ?
C59 C58 C57 . . 120.2(8) ?
C59 C58 H58A . . 119.9 ?
C57 C58 H58A . . 119.9 ?
C60 C59 C58 . . 122.2(9) ?
C60 C59 H59A . . 118.9 ?
C58 C59 H59A . . 118.9 ?
C59 C60 C61 . . 116.8(8) ?
C59 C60 C63 . . 120.5(9) ?
C61 C60 C63 . . 122.7(9) ?
C60 C61 C62 . . 121.8(8) ?
C60 C61 H61A . . 119.1 ?
C62 C61 H61A . . 119.1 ?
C57 C62 C61 . . 120.9(8) ?
C57 C62 H62A . . 119.5 ?
C61 C62 H62A . . 119.5 ?
C65 C63 C64 . . 112.0(11) ?
C65 C63 C60 . . 111.4(9) ?
C64 C63 C60 . . 110.6(9) ?
C65 C63 C66 . . 105.1(10) ?
C64 C63 C66 . . 105.0(10) ?
C60 C63 C66 . . 112.4(10) ?
C63 C64 H64A . . 109.5 ?
C63 C64 H64B . . 109.5 ?
H64A C64 H64B . . 109.5 ?
C63 C64 H64C . . 109.5 ?
H64A C64 H64C . . 109.5 ?
H64B C64 H64C . . 109.5 ?
C63 C65 H65A . . 109.5 ?
C63 C65 H65B . . 109.5 ?
H65A C65 H65B . . 109.5 ?
C63 C65 H65C . . 109.5 ?
H65A C65 H65C . . 109.5 ?
H65B C65 H65C . . 109.5 ?
C63 C66 H66A . . 109.5 ?
C63 C66 H66B . . 109.5 ?
H66A C66 H66B . . 109.5 ?
C63 C66 H66C . . 109.5 ?
H66A C66 H66C . . 109.5 ?
H66B C66 H66C . . 109.5 ?
O13 C67 O14 . . 119.6(6) ?
O13 C67 C68 . . 121.2(6) ?
O14 C67 C68 . . 119.0(6) ?
O13 C67 Nd2 . . 61.0(3) ?
O14 C67 Nd2 . . 59.3(3) ?
C68 C67 Nd2 . . 168.4(4) ?
C73 C68 C69 . . 117.2(7) ?
C73 C68 C67 . . 122.9(6) ?
C69 C68 C67 . . 119.9(6) ?
C70 C69 C68 . . 120.9(7) ?
C70 C69 H69A . . 119.5 ?
C68 C69 H69A . . 119.5 ?
C71 C70 C69 . . 122.0(8) ?
C71 C70 H70A . . 119.0 ?
C69 C70 H70A . . 119.0 ?
C70 C71 C72 . . 117.5(7) ?
C70 C71 C74 . . 120.4(9) ?
C72 C71 C74 . . 122.2(8) ?
C73 C72 C71 . . 120.4(8) ?
C73 C72 H72A . . 119.8 ?
C71 C72 H72A . . 119.8 ?
C68 C73 C72 . . 122.0(8) ?
C68 C73 H73A . . 119.0 ?
C72 C73 H73A . . 119.0 ?
C77 C74 C76 . . 105.3(10) ?
C77 C74 C75 . . 113.2(11) ?
C76 C74 C75 . . 106.9(10) ?
C77 C74 C71 . . 113.1(9) ?
C76 C74 C71 . . 109.3(10) ?
C75 C74 C71 . . 108.8(8) ?
C74 C75 H75A . . 109.5 ?
C74 C75 H75B . . 109.5 ?
H75A C75 H75B . . 109.5 ?
C74 C75 H75C . . 109.5 ?
H75A C75 H75C . . 109.5 ?
H75B C75 H75C . . 109.5 ?
C74 C76 H76A . . 109.5 ?
C74 C76 H76B . . 109.5 ?
H76A C76 H76B . . 109.5 ?
C74 C76 H76C . . 109.5 ?
H76A C76 H76C . . 109.5 ?
H76B C76 H76C . . 109.5 ?
C74 C77 H77A . . 109.5 ?
C74 C77 H77B . . 109.5 ?
H77A C77 H77B . . 109.5 ?
C74 C77 H77C . . 109.5 ?
H77A C77 H77C . . 109.5 ?
H77B C77 H77C . . 109.5 ?
O15 C78 O16 . . 122.2(7) ?
O15 C78 C79 . . 123.1(7) ?
O16 C78 C79 . . 114.7(7) ?
C80 C79 C84 . . 119.7(8) ?
C80 C79 C78 . . 122.1(7) ?
C84 C79 C78 . . 118.2(7) ?
C79 C80 C81 . . 120.1(9) ?
C79 C80 H80A . . 120.0 ?
C81 C80 H80A . . 120.0 ?
C82 C81 C80 . . 121.1(9) ?
C82 C81 H81A . . 119.4 ?
C80 C81 H81A . . 119.4 ?
C83 C82 C81 . . 117.8(8) ?
C83 C82 C85 . . 121.2(10) ?
C81 C82 C85 . . 120.9(10) ?
C82 C83 C84 . . 121.5(9) ?
C82 C83 H83A . . 119.2 ?
C84 C83 H83A . . 119.2 ?
C79 C84 C83 . . 119.8(8) ?
C79 C84 H84A . . 120.1 ?
C83 C84 H84A . . 120.1 ?
C86B C85 C88B . . 111.1(17) ?
C87 C85 C88 . . 110.1(16) ?
C87 C85 C86 . . 108.4(16) ?
C88 C85 C86 . . 105.1(15) ?
C86B C85 C87B . . 109.9(16) ?
C88B C85 C87B . . 108.3(16) ?
C86B C85 C82 . . 111.5(13) ?
C88B C85 C82 . . 108.7(13) ?
C87 C85 C82 . . 110.4(12) ?
C88 C85 C82 . . 113.3(13) ?
C86 C85 C82 . . 109.3(12) ?
C87B C85 C82 . . 107.2(11) ?
C85 C86 H86D . . 109.5 ?
C85 C86 H86E . . 109.5 ?
H86D C86 H86E . . 109.5 ?
C85 C86 H86F . . 109.5 ?
H86D C86 H86F . . 109.5 ?
H86E C86 H86F . . 109.5 ?
C85 C87 H87D . . 109.5 ?
C85 C87 H87E . . 109.5 ?
C85 C87 H87F . . 109.5 ?
C85 C88 H88D . . 109.5 ?
C85 C88 H88E . . 109.5 ?
C85 C88 H88F . . 109.5 ?
C85 C86B H86A . . 109.5 ?
C85 C86B H86B . . 109.5 ?
H86A C86B H86B . . 109.5 ?
C85 C86B H86C . . 109.5 ?
H86A C86B H86C . . 109.5 ?
H86B C86B H86C . . 109.5 ?
C85 C87B H87A . . 109.5 ?
C85 C87B H87B . . 109.5 ?
H87A C87B H87B . . 109.5 ?
C85 C87B H87C . . 109.5 ?
H87A C87B H87C . . 109.5 ?
H87B C87B H87C . . 109.5 ?
C85 C88B H88A . . 109.5 ?
C85 C88B H88B . . 109.5 ?
H88A C88B H88B . . 109.5 ?
C85 C88B H88C . . 109.5 ?
H88A C88B H88C . . 109.5 ?
H88B C88B H88C . . 109.5 ?

loop_
_geom_bond_atom_site_label_1
_geom_bond_atom_site_label_2
_geom_bond_site_symmetry_2
_geom_bond_distance
_geom_bond_publ_flag
Nd1 O7 . 2.376(4) y
Nd1 O5 . 2.397(4) y
Nd1 O1 . 2.405(4) y
Nd1 O3 . 2.445(4) y
Nd1 O17 . 2.518(4) y
Nd1 O9 . 2.524(4) y
Nd1 O11 . 2.539(4) y
Nd1 O10 . 2.578(4) y
Nd1 O4 . 2.804(4) y
Nd1 C45 . 2.926(6) ?
Nd1 C12 . 3.013(6) ?
Nd2 O6 . 2.356(4) y
Nd2 O8 . 2.357(4) y
Nd2 O4 . 2.426(4) y
Nd2 O2 . 2.471(4) y
Nd2 O14 . 2.530(4) y
Nd2 O18 . 2.536(4) y
Nd2 O15 . 2.544(5) y
Nd2 O13 . 2.572(4) y
Nd2 O1 . 2.761(4) y
Nd2 C67 . 2.933(6) ?
Nd2 C1 . 3.013(6) ?
O1 C1 . 1.266(7) ?
O2 C1 . 1.262(7) ?
O3 C12 . 1.257(7) ?
O4 C12 . 1.266(7) ?
O5 C23 . 1.259(8) ?
O6 C23 . 1.264(7) ?
O7 C34 . 1.258(7) ?
O8 C34 . 1.267(7) ?
O9 C45 . 1.260(7) ?
O10 C45 . 1.259(7) ?
O11 C56 . 1.217(8) ?
O12 C56 . 1.318(9) ?
O12 H12 . 0.82(2) ?
O13 C67 . 1.229(7) ?
O14 C67 . 1.283(7) ?
O15 C78 . 1.213(8) ?
O16 C78 . 1.312(9) ?
O16 H16 . 0.82(2) ?
O17 H17A . 0.8501 ?
O17 H17 . 0.8500 ?
O18 H18A . 0.8498 ?
O18 H18B . 0.8501 ?
C1 C2 . 1.469(9) ?
C2 C3 . 1.380(9) ?
C2 C7 . 1.381(9) ?
C3 C4 . 1.364(10) ?
C3 H3A . 0.9300 ?
C4 C5 . 1.395(11) ?
C4 H4A . 0.9300 ?
C5 C6 . 1.388(12) ?
C5 C8 . 1.539(12) ?
C6 C7 . 1.363(10) ?
C6 H6A . 0.9300 ?
C7 H7A . 0.9300 ?
C8 C9B . 1.500(13) ?
C8 C9 . 1.501(13) ?
C8 C10B . 1.505(13) ?
C8 C11 . 1.527(13) ?
C8 C11B . 1.544(13) ?
C8 C10 . 1.549(13) ?
C9 H9A . 0.9600 ?
C9 H9B . 0.9600 ?
C9 H9C . 0.9600 ?
C10 H10A . 0.9600 ?
C10 H10B . 0.9600 ?
C10 H10C . 0.9600 ?
C11 H11A . 0.9600 ?
C11 H11B . 0.9600 ?
C11 H11C . 0.9600 ?
C9B H9BA . 0.9600 ?
C9B H9BB . 0.9600 ?
C9B H9BC . 0.9600 ?
C10B H10D . 0.9600 ?
C10B H10E . 0.9600 ?
C10B H10F . 0.9600 ?
C11B H11D . 0.9600 ?
C11B H11E . 0.9600 ?
C11B H11F . 0.9600 ?
C12 C13 . 1.478(9) ?
C13 C18 . 1.376(10) ?
C13 C14 . 1.384(10) ?
C14 C15 . 1.359(12) ?
C14 H14A . 0.9300 ?
C15 C16 . 1.396(15) ?
C15 H15A . 0.9300 ?
C16 C17 . 1.384(14) ?
C16 C19 . 1.549(11) ?
C17 C18 . 1.362(10) ?
C17 H17B . 0.9300 ?
C18 H18C . 0.9300 ?
C19 C20B . 1.507(14) ?
C19 C21B . 1.509(14) ?
C19 C20 . 1.517(14) ?
C19 C21 . 1.531(14) ?
C19 C22 . 1.534(13) ?
C19 C22B . 1.539(14) ?
C20 H20A . 0.9600 ?
C20 H20B . 0.9600 ?
C20 H20C . 0.9600 ?
C21 H21A . 0.9600 ?
C21 H21B . 0.9600 ?
C21 H21C . 0.9600 ?
C22 H22A . 0.9600 ?
C22 H22B . 0.9600 ?
C22 H22C . 0.9600 ?
C20B H20D . 0.9600 ?
C20B H20E . 0.9600 ?
C20B H20F . 0.9600 ?
C21B H21D . 0.9600 ?
C21B H21E . 0.9600 ?
C21B H21F . 0.9600 ?
C22B H22D . 0.9600 ?
C22B H22E . 0.9600 ?
C22B H22F . 0.9600 ?
C23 C24 . 1.483(8) ?
C24 C29 . 1.372(9) ?
C24 C25 . 1.390(9) ?
C25 C26 . 1.363(10) ?
C25 H25A . 0.9300 ?
C26 C27 . 1.400(11) ?
C26 H26A . 0.9300 ?
C27 C28 . 1.377(10) ?
C27 C30 . 1.504(10) ?
C28 C29 . 1.380(9) ?
C28 H28A . 0.9300 ?
C29 H29A . 0.9300 ?
C30 C31 . 1.490(10) ?
C30 C32 . 1.491(10) ?
C30 C33 . 1.613(16) ?
C31 H31A . 0.9600 ?
C31 H31B . 0.9600 ?
C31 H31C . 0.9600 ?
C32 H32A . 0.9600 ?
C32 H32B . 0.9600 ?
C32 H32C . 0.9600 ?
C33 H33A . 0.9600 ?
C33 H33B . 0.9600 ?
C33 H33C . 0.9600 ?
C34 C35 . 1.508(8) ?
C35 C36 . 1.369(9) ?
C35 C40 . 1.379(9) ?
C36 C37 . 1.380(9) ?
C36 H36A . 0.9300 ?
C37 C38 . 1.373(10) ?
C37 H37A . 0.9300 ?
C38 C39 . 1.402(11) ?
C38 C41 . 1.527(11) ?
C39 C40 . 1.360(10) ?
C39 H39A . 0.9300 ?
C40 H40A . 0.9300 ?
C41 C43 . 1.467(10) ?
C41 C44 . 1.486(11) ?
C41 C42 . 1.590(11) ?
C42 H42A . 0.9600 ?
C42 H42B . 0.9600 ?
C42 H42C . 0.9600 ?
C43 H43A . 0.9600 ?
C43 H43B . 0.9600 ?
C43 H43C . 0.9600 ?
C44 H44A . 0.9600 ?
C44 H44B . 0.9600 ?
C44 H44C . 0.9600 ?
C45 C46 . 1.488(8) ?
C46 C47 . 1.368(9) ?
C46 C51 . 1.383(9) ?
C47 C48 . 1.394(10) ?
C47 H47A . 0.9300 ?
C48 C49 . 1.363(12) ?
C48 H48A . 0.9300 ?
C49 C50 . 1.359(11) ?
C49 C52 . 1.540(11) ?
C50 C51 . 1.366(10) ?
C50 H50A . 0.9300 ?
C51 H51A . 0.9300 ?
C52 C53 . 1.511(11) ?
C52 C54 . 1.515(10) ?
C52 C55 . 1.517(11) ?
C53 H53A . 0.9600 ?
C53 H53B . 0.9600 ?
C53 H53C . 0.9600 ?
C54 H54A . 0.9600 ?
C54 H54B . 0.9600 ?
C54 H54C . 0.9600 ?
C55 H55A . 0.9600 ?
C55 H55B . 0.9600 ?
C55 H55C . 0.9600 ?
C56 C57 . 1.466(9) ?
C57 C62 . 1.362(10) ?
C57 C58 . 1.383(10) ?
C58 C59 . 1.373(11) ?
C58 H58A . 0.9300 ?
C59 C60 . 1.370(12) ?
C59 H59A . 0.9300 ?
C60 C61 . 1.371(12) ?
C60 C63 . 1.516(12) ?
C61 C62 . 1.377(11) ?
C61 H61A . 0.9300 ?
C62 H62A . 0.9300 ?
C63 C65 . 1.498(11) ?
C63 C64 . 1.507(11) ?
C63 C66 . 1.526(11) ?
C64 H64A . 0.9600 ?
C64 H64B . 0.9600 ?
C64 H64C . 0.9600 ?
C65 H65A . 0.9600 ?
C65 H65B . 0.9600 ?
C65 H65C . 0.9600 ?
C66 H66A . 0.9600 ?
C66 H66B . 0.9600 ?
C66 H66C . 0.9600 ?
C67 C68 . 1.480(8) ?
C68 C73 . 1.371(9) ?
C68 C69 . 1.387(10) ?
C69 C70 . 1.377(10) ?
C69 H69A . 0.9300 ?
C70 C71 . 1.369(12) ?
C70 H70A . 0.9300 ?
C71 C72 . 1.389(12) ?
C71 C74 . 1.537(12) ?
C72 C73 . 1.386(10) ?
C72 H72A . 0.9300 ?
C73 H73A . 0.9300 ?
C74 C77 . 1.490(11) ?
C74 C76 . 1.524(11) ?
C74 C75 . 1.529(11) ?
C75 H75A . 0.9600 ?
C75 H75B . 0.9600 ?
C75 H75C . 0.9600 ?
C76 H76A . 0.9600 ?
C76 H76B . 0.9600 ?
C76 H76C . 0.9600 ?
C77 H77A . 0.9600 ?
C77 H77B . 0.9600 ?
C77 H77C . 0.9600 ?
C78 C79 . 1.471(10) ?
C79 C80 . 1.360(11) ?
C79 C84 . 1.373(11) ?
C80 C81 . 1.386(12) ?
C80 H80A . 0.9300 ?
C81 C82 . 1.378(14) ?
C81 H81A . 0.9300 ?
C82 C83 . 1.368(13) ?
C82 C85 . 1.558(13) ?
C83 C84 . 1.383(11) ?
C83 H83A . 0.9300 ?
C84 H84A . 0.9300 ?
C85 C86B . 1.508(13) ?
C85 C88B . 1.513(14) ?
C85 C87 . 1.518(14) ?
C85 C88 . 1.528(14) ?
C85 C86 . 1.540(13) ?
C85 C87B . 1.542(13) ?
C86 H86D . 0.9600 ?
C86 H86E . 0.9600 ?
C86 H86F . 0.9600 ?
C87 H87D . 0.9600 ?
C87 H87E . 0.9600 ?
C87 H87F . 0.9600 ?
C88 H88D . 0.9600 ?
C88 H88E . 0.9600 ?
C88 H88F . 0.9600 ?
C86B H86A . 0.9600 ?
C86B H86B . 0.9600 ?
C86B H86C . 0.9600 ?
C87B H87A . 0.9600 ?
C87B H87B . 0.9600 ?
C87B H87C . 0.9600 ?
C88B H88A . 0.9600 ?
C88B H88B . 0.9600 ?
C88B H88C . 0.9600 ?

loop_
_geom_hbond_atom_site_label_D
_geom_hbond_atom_site_label_H
_geom_hbond_atom_site_label_A
_geom_hbond_site_symmetry_A
_geom_hbond_distance_DH
_geom_hbond_distance_HA
_geom_hbond_distance_DA
_geom_hbond_angle_DHA
_geom_hbond_publ_flag
O17 H17A O13 1_545 0.85 2.12 2.870(6) 148 y
O17 H17 O2 1_545 0.85 1.96 2.786(6) 165 y
O18 H18A O3 1_565 0.85 2.01 2.782(6) 151 y
O18 H18B O10 1_565 0.85 2.14 2.843(6) 140 y
